data_7106906
loop_
_publ_author_name
'Bryan Carlson'
'Adelia J. A. Aquino'
'Louisa J. Hope-Weeks'
'Bruce Whittlesey'
'Brian McNerney'
'William L. Hase'
'Clemens Krempner'

_publ_section_title
;
 Homoleptic tris(methoxydimethylsilyl)silanides of the alkaline earth
 metals: first zwitterionic silanides with two naked silyl anions
;
_journal_name_full Chem.Commun.
_journal_page_first 11089
_journal_paper_doi 10.1039/c1cc13933a
_journal_volume 47
_journal_year 2011
_chemical_formula_sum 'C18 H54 Ca O6 Si8'
_chemical_formula_weight 631.41
_chemical_name_systematic
;
?
;
_space_group_IT_number 64
_symmetry_cell_setting orthorhombic
_symmetry_space_group_name_Hall '-C 2ac 2'
_symmetry_space_group_name_H-M 'C m c a'
_atom_sites_solution_hydrogens geom
_atom_sites_solution_primary direct
_atom_sites_solution_secondary difmap
_audit_creation_method SHELXL-97
_cell_angle_alpha 90.00
_cell_angle_beta 90.00
_cell_angle_gamma 90.00
_cell_formula_units_Z 4
_cell_length_a 16.731(4)
_cell_length_b 12.770(3)
_cell_length_c 16.848(4)
_cell_measurement_temperature 150(2)
_cell_volume 3599.7(15)
_computing_structure_refinement 'SHELXL-97 (Sheldrick, 2008)'
_computing_structure_solution 'SHELXS-97 (Sheldrick, 2008)'
_diffrn_ambient_temperature 150(2)
_diffrn_measured_fraction_theta_full 1.000
_diffrn_measured_fraction_theta_max 1.000
_diffrn_radiation_monochromator graphite
_diffrn_radiation_source 'fine-focus sealed tube'
_diffrn_radiation_type MoK\a
_diffrn_radiation_wavelength 0.71073
_diffrn_reflns_av_R_equivalents 0.0299
_diffrn_reflns_av_sigmaI/netI 0.0139
_diffrn_reflns_limit_h_max 19
_diffrn_reflns_limit_h_min -19
_diffrn_reflns_limit_k_max 14
_diffrn_reflns_limit_k_min -14
_diffrn_reflns_limit_l_max 19
_diffrn_reflns_limit_l_min -19
_diffrn_reflns_number 16495
_diffrn_reflns_theta_full 24.66
_diffrn_reflns_theta_max 24.66
_diffrn_reflns_theta_min 2.34
_exptl_absorpt_coefficient_mu 0.467
_exptl_absorpt_correction_T_max 0.8858
_exptl_absorpt_correction_T_min 0.8141
_exptl_crystal_density_diffrn 1.165
_exptl_crystal_density_method 'not measured'
_exptl_crystal_F_000 1368
_exptl_crystal_size_max 0.46
_exptl_crystal_size_mid 0.32
_exptl_crystal_size_min 0.27
_refine_diff_density_max 0.265
_refine_diff_density_min -0.259
_refine_diff_density_rms 0.040
_refine_ls_extinction_method none
_refine_ls_goodness_of_fit_ref 1.007
_refine_ls_hydrogen_treatment mixed
_refine_ls_matrix_type full
_refine_ls_number_parameters 178
_refine_ls_number_reflns 1589
_refine_ls_number_restraints 0
_refine_ls_restrained_S_all 1.007
_refine_ls_R_factor_all 0.0427
_refine_ls_R_factor_gt 0.0357
_refine_ls_shift/su_max 0.261
_refine_ls_shift/su_mean 0.029
_refine_ls_structure_factor_coef Fsqd
_refine_ls_weighting_details 'calc w=1/[\s^2^(Fo^2^)+(0.0461P)^2^+4.5364P] where P=(Fo^2^+2Fc^2^)/3'
_refine_ls_weighting_scheme calc
_refine_ls_wR_factor_gt 0.0907
_refine_ls_wR_factor_ref 0.0969
_reflns_number_gt 1365
_reflns_number_total 1589
_reflns_threshold_expression >2sigma(I)
_cod_data_source_file c1cc13933a.txt
_cod_data_source_block 2009072401krempnerbrw
_cod_depositor_comments
;
The following automatic conversions were performed:

'_symmetry_cell_setting' tag value 'orthorhonbic' was replaced with
'orthorhombic' value as specified in the replacement file
'/home/robertas/cod-tools/perl-scripts/inputs/replacement_values.lst'.

Automatic conversion script
Id: cif_fix_values 3143 2015-03-26 13:38:13Z robertas 
;
_cod_original_cell_volume 3599.8(13)
_cod_database_code 7106906

loop_
_symmetry_equiv_pos_as_xyz
'x, y, z'
'-x, -y+1/2, z+1/2'
'-x, y+1/2, -z+1/2'
'x, -y, -z'
'x+1/2, y+1/2, z'
'-x+1/2, -y+1, z+1/2'
'-x+1/2, y+1, -z+1/2'
'x+1/2, -y+1/2, -z'
'-x, -y, -z'
'x, y-1/2, -z-1/2'
'x, -y-1/2, z-1/2'
'-x, y, z'
'-x+1/2, -y+1/2, -z'
'x+1/2, y, -z-1/2'
'x+1/2, -y, z-1/2'
'-x+1/2, y+1/2, z'

loop_
_atom_site_label
_atom_site_type_symbol
_atom_site_fract_x
_atom_site_fract_y
_atom_site_fract_z
_atom_site_U_iso_or_equiv
_atom_site_adp_type
_atom_site_occupancy
_atom_site_symmetry_multiplicity
_atom_site_calc_flag
_atom_site_refinement_flags
Ca1 Ca 0.5000 1.0000 0.0000 0.0399(2) Uani 1 4 d S
Si1 Si 0.5000 0.79403(7) 0.16156(5) 0.0579(3) Uani 1 2 d S
Si2 Si 0.5000 0.72662(8) 0.03515(7) 0.0718(4) Uani 0.8054(16) 2 d SP
Si3 Si 0.60932(5) 0.90299(6) 0.16538(4) 0.0574(3) Uani 0.8054(16) 1 d P
O2 O 0.5000 0.8213(2) -0.03615(15) 0.0697(9) Uani 0.8054(16) 2 d SP
O3 O 0.60851(13) 0.99561(15) 0.09258(11) 0.0640(6) Uani 0.8054(16) 1 d P
C20 C 0.5000 0.7918(7) -0.1199(4) 0.097(3) Uani 0.8054(16) 2 d SP
C21 C 0.5897(4) 0.6450(6) 0.0141(5) 0.098(3) Uani 0.8054(16) 1 d P
H21A H 0.5838 0.6116 -0.0380 0.147 Uiso 0.8054(16) 1 calc PR
H21B H 0.5950 0.5909 0.0550 0.147 Uiso 0.8054(16) 1 calc PR
H21C H 0.6374 0.6893 0.0141 0.147 Uiso 0.8054(16) 1 calc PR
C30 C 0.6721(5) 1.0703(7) 0.0869(5) 0.1025(19) Uani 0.8054(16) 1 d P
C31 C 0.7047(4) 0.8282(5) 0.1514(3) 0.0831(17) Uani 0.8054(16) 1 d P
H31A H 0.7084 0.8041 0.0963 0.125 Uiso 0.8054(16) 1 calc PR
H31B H 0.7052 0.7676 0.1871 0.125 Uiso 0.8054(16) 1 calc PR
H31C H 0.7502 0.8737 0.1634 0.125 Uiso 0.8054(16) 1 calc PR
C32 C 0.6182(3) 0.9768(5) 0.2610(4) 0.0677(15) Uani 0.8054(16) 1 d P
H32A H 0.6695 1.0137 0.2625 0.101 Uiso 0.8054(16) 1 calc PR
H32B H 0.6152 0.9276 0.3056 0.101 Uiso 0.8054(16) 1 calc PR
H32C H 0.5744 1.0275 0.2650 0.101 Uiso 0.8054(16) 1 calc PR
Si29 Si 0.5000 0.9630(3) 0.2073(2) 0.0402(11) Uani 0.1946(16) 2 d SP
Si39 Si 0.60867(18) 0.7832(2) 0.07696(17) 0.0442(9) Uani 0.1946(16) 1 d P
O29 O 0.5000 1.0528(7) 0.1327(5) 0.040(2) Uani 0.1946(16) 2 d SP
O39 O 0.6083(4) 0.8781(5) 0.0063(4) 0.0424(17) Uani 0.1946(16) 1 d P
C209 C 0.5000 1.1596(15) 0.1531(10) 0.058(6) Uani 0.1946(16) 2 d SP
C219 C 0.5884(12) 0.9970(19) 0.2707(13) 0.047(4) Uani 0.1946(16) 1 d P
C309 C 0.6732(13) 0.8842(17) -0.0498(13) 0.078(7) Uani 0.1946(16) 1 d P
C319 C 0.6186(11) 0.650(2) 0.0256(18) 0.049(5) Uani 0.1946(16) 1 d P
C329 C 0.7040(15) 0.7958(19) 0.1294(14) 0.067(6) Uani 0.1946(16) 1 d P
H20A H 0.5000 0.847(12) -0.141(10) 0.30(11) Uiso 0.8054(16) 2 d SP
H20B H 0.539(3) 0.753(4) -0.129(3) 0.13(2) Uiso 0.8054(16) 1 d P
H30A H 0.667(4) 1.125(4) 0.032(3) 0.09(2) Uiso 0.8054(16) 1 d P
H30B H 0.675(3) 1.100(4) 0.120(3) 0.10(2) Uiso 0.8054(16) 1 d P
H30C H 0.715(3) 1.049(5) 0.091(4) 0.14(3) Uiso 0.8054(16) 1 d P

loop_
_atom_site_aniso_label
_atom_site_aniso_U_11
_atom_site_aniso_U_22
_atom_site_aniso_U_33
_atom_site_aniso_U_23
_atom_site_aniso_U_13
_atom_site_aniso_U_12
Ca1 0.0614(5) 0.0303(4) 0.0281(4) -0.0050(3) 0.000 0.000
Si1 0.0957(7) 0.0393(5) 0.0387(5) -0.0024(3) 0.000 0.000
Si2 0.1403(12) 0.0317(6) 0.0435(6) -0.0066(4) 0.000 0.000
Si3 0.0801(6) 0.0550(5) 0.0370(4) -0.0014(3) -0.0060(4) 0.0071(4)
O2 0.137(3) 0.0336(14) 0.0383(14) -0.0073(11) 0.000 0.000
O3 0.0804(14) 0.0644(12) 0.0473(11) 0.0095(9) -0.0120(10) -0.0138(11)
C20 0.200(9) 0.052(4) 0.040(3) -0.018(3) 0.000 0.000
C21 0.177(8) 0.056(3) 0.062(3) -0.007(2) 0.004(5) 0.042(5)
C30 0.106(4) 0.118(5) 0.084(4) 0.031(4) -0.033(3) -0.055(4)
C31 0.094(3) 0.100(5) 0.056(3) -0.016(3) -0.010(2) 0.021(3)
C32 0.091(4) 0.064(3) 0.048(2) -0.0090(19) -0.011(3) 0.009(3)
Si29 0.065(3) 0.036(2) 0.0196(17) -0.0032(14) 0.000 0.000
Si39 0.0564(18) 0.0351(15) 0.0410(16) -0.0070(11) -0.0127(12) 0.0146(12)
O29 0.067(6) 0.028(5) 0.025(4) -0.008(4) 0.000 0.000
O39 0.037(4) 0.041(4) 0.049(4) 0.000(3) 0.008(3) 0.013(3)
C209 0.141(18) 0.019(7) 0.013(6) 0.007(6) 0.000 0.000
C219 0.063(11) 0.049(9) 0.029(7) -0.009(6) -0.023(8) 0.013(8)
C309 0.091(12) 0.081(11) 0.061(10) 0.051(9) 0.049(10) 0.052(9)
C319 0.044(7) 0.042(8) 0.060(11) -0.026(8) -0.014(6) 0.007(6)
C329 0.060(9) 0.075(12) 0.067(13) -0.035(9) -0.032(9) 0.040(8)

loop_
_atom_type_symbol
_atom_type_description
_atom_type_scat_dispersion_real
_atom_type_scat_dispersion_imag
_atom_type_scat_source
C C 0.0033 0.0016 'International Tables Vol C Tables 4.2.6.8 and 6.1.1.4'
H H 0.0000 0.0000 'International Tables Vol C Tables 4.2.6.8 and 6.1.1.4'
O O 0.0106 0.0060 'International Tables Vol C Tables 4.2.6.8 and 6.1.1.4'
Si Si 0.0817 0.0704 'International Tables Vol C Tables 4.2.6.8 and 6.1.1.4'
Ca Ca 0.2262 0.3064 'International Tables Vol C Tables 4.2.6.8 and 6.1.1.4'

loop_
_geom_angle_atom_site_label_1
_geom_angle_atom_site_label_2
_geom_angle_atom_site_label_3
_geom_angle
_geom_angle_site_symmetry_1
_geom_angle_site_symmetry_3
O29 Ca1 O29 180.0 . 9_675
O29 Ca1 O2 121.7(2) . .
O29 Ca1 O2 58.3(2) 9_675 .
O29 Ca1 O2 58.3(2) . 9_675
O29 Ca1 O2 121.7(2) 9_675 9_675
O2 Ca1 O2 180.0 . 9_675
O29 Ca1 O39 98.4(2) . .
O29 Ca1 O39 81.6(2) 9_675 .
O2 Ca1 O39 51.85(17) . .
O2 Ca1 O39 128.15(17) 9_675 .
O29 Ca1 O39 98.4(2) . 12_655
O29 Ca1 O39 81.6(2) 9_675 12_655
O2 Ca1 O39 51.85(17) . 12_655
O2 Ca1 O39 128.15(17) 9_675 12_655
O39 Ca1 O39 98.5(3) . 12_655
O29 Ca1 O39 81.6(2) . 4_575
O29 Ca1 O39 98.4(2) 9_675 4_575
O2 Ca1 O39 128.15(17) . 4_575
O2 Ca1 O39 51.85(17) 9_675 4_575
O39 Ca1 O39 81.5(3) . 4_575
O39 Ca1 O39 180.000(1) 12_655 4_575
O29 Ca1 O39 81.6(2) . 9_675
O29 Ca1 O39 98.4(2) 9_675 9_675
O2 Ca1 O39 128.15(17) . 9_675
O2 Ca1 O39 51.85(17) 9_675 9_675
O39 Ca1 O39 179.999(1) . 9_675
O39 Ca1 O39 81.5(3) 12_655 9_675
O39 Ca1 O39 98.5(3) 4_575 9_675
O29 Ca1 O3 128.10(8) . 9_675
O29 Ca1 O3 51.90(8) 9_675 9_675
O2 Ca1 O3 81.64(6) . 9_675
O2 Ca1 O3 98.36(6) 9_675 9_675
O39 Ca1 O3 128.21(18) . 9_675
O39 Ca1 O3 57.95(18) 12_655 9_675
O39 Ca1 O3 122.05(18) 4_575 9_675
O39 Ca1 O3 51.79(18) 9_675 9_675
O29 Ca1 O3 51.90(8) . 12_655
O29 Ca1 O3 128.10(8) 9_675 12_655
O2 Ca1 O3 98.36(6) . 12_655
O2 Ca1 O3 81.64(6) 9_675 12_655
O39 Ca1 O3 122.05(18) . 12_655
O39 Ca1 O3 51.79(18) 12_655 12_655
O39 Ca1 O3 128.21(18) 4_575 12_655
O39 Ca1 O3 57.95(18) 9_675 12_655
O3 Ca1 O3 81.38(10) 9_675 12_655
O29 Ca1 O3 128.10(8) . 4_575
O29 Ca1 O3 51.90(8) 9_675 4_575
O2 Ca1 O3 81.64(6) . 4_575
O2 Ca1 O3 98.36(6) 9_675 4_575
O39 Ca1 O3 57.95(18) . 4_575
O39 Ca1 O3 128.21(18) 12_655 4_575
O39 Ca1 O3 51.79(18) 4_575 4_575
O39 Ca1 O3 122.05(18) 9_675 4_575
O3 Ca1 O3 98.62(10) 9_675 4_575
O3 Ca1 O3 180.00(9) 12_655 4_575
O29 Ca1 O3 51.90(8) . .
O29 Ca1 O3 128.10(8) 9_675 .
O2 Ca1 O3 98.36(6) . .
O2 Ca1 O3 81.64(6) 9_675 .
O39 Ca1 O3 51.79(18) . .
O39 Ca1 O3 122.05(18) 12_655 .
O39 Ca1 O3 57.95(18) 4_575 .
O39 Ca1 O3 128.21(18) 9_675 .
O3 Ca1 O3 180.0 9_675 .
O3 Ca1 O3 98.63(10) 12_655 .
O3 Ca1 O3 81.37(10) 4_575 .
Si29 Si1 Si2 131.68(10) . .
Si29 Si1 Si3 54.60(3) . 12_655
Si2 Si1 Si3 104.64(3) . 12_655
Si29 Si1 Si3 54.60(3) . .
Si2 Si1 Si3 104.64(3) . .
Si3 Si1 Si3 105.42(6) 12_655 .
Si29 Si1 Si39 105.29(9) . 12_655
Si2 Si1 Si39 53.60(7) . 12_655
Si3 Si1 Si39 55.14(7) 12_655 12_655
Si3 Si1 Si39 132.72(8) . 12_655
Si29 Si1 Si39 105.29(9) . .
Si2 Si1 Si39 53.60(7) . .
Si3 Si1 Si39 132.72(8) 12_655 .
Si3 Si1 Si39 55.14(7) . .
Si39 Si1 Si39 103.55(14) 12_655 .
O2 Si2 C21 105.2(3) . 12_655
O2 Si2 C21 105.2(3) . .
C21 Si2 C21 107.4(5) 12_655 .
O2 Si2 Si39 89.56(10) . 12_655
C21 Si2 Si39 63.5(2) 12_655 12_655
C21 Si2 Si39 164.6(3) . 12_655
O2 Si2 C319 105.2(9) . 12_655
C21 Si2 C319 10.9(7) 12_655 12_655
C21 Si2 C319 117.4(5) . 12_655
Si39 Si2 C319 52.8(6) 12_655 12_655
O2 Si2 Si1 112.80(10) . .
C21 Si2 Si1 112.8(2) 12_655 .
C21 Si2 Si1 112.8(2) . .
Si39 Si2 Si1 63.62(8) 12_655 .
C319 Si2 Si1 103.4(7) 12_655 .
O3 Si3 C32 105.7(2) . .
O3 Si3 C31 105.7(2) . .
C32 Si3 C31 107.3(2) . .
O3 Si3 Si1 113.18(8) . .
C32 Si3 Si1 113.0(2) . .
C31 Si3 Si1 111.4(2) . .
C20 O2 Si2 119.8(4) . .
C20 O2 Ca1 119.9(4) . .
Si2 O2 Ca1 120.24(13) . .
C30 O3 Si3 120.3(3) . .
C30 O3 Ca1 120.3(3) . .
Si3 O3 Ca1 119.42(10) . .
C209 C20 O2 117.0(12) 9_675 .
C309 C30 O3 121.2(12) 4_575 .
O29 Si29 C219 105.3(8) . 12_655
O29 Si29 C219 105.3(8) . .
C219 Si29 C219 104.1(12) 12_655 .
O29 Si29 Si3 89.83(18) . 12_655
C219 Si29 Si3 65.8(5) 12_655 12_655
C219 Si29 Si3 163.9(8) . 12_655
O29 Si29 C32 104.6(2) . 12_655
C219 Si29 C32 14.2(6) 12_655 12_655
C219 Si29 C32 117.4(6) . 12_655
Si3 Si29 C32 51.75(13) 12_655 12_655
O29 Si29 Si1 112.7(3) . .
C219 Si29 Si1 114.2(6) 12_655 .
C219 Si29 Si1 114.2(6) . .
Si3 Si29 Si1 62.89(9) 12_655 .
C32 Si29 Si1 102.44(18) 12_655 .
O39 Si39 C329 106.2(11) . .
O39 Si39 C319 108.5(10) . .
C329 Si39 C319 102.7(8) . .
O39 Si39 Si1 112.7(3) . .
C329 Si39 Si1 112.4(8) . .
C319 Si39 Si1 113.5(8) . .
C209 O29 Si29 118.2(9) . .
C209 O29 Ca1 121.0(9) . .
Si29 O29 Ca1 120.9(5) . .
C309 O39 Si39 119.7(9) . .
C309 O39 Ca1 120.5(8) . .
Si39 O39 Ca1 119.9(4) . .
C20 C209 O29 123.8(15) 9_675 .
C30 C309 O39 120.0(17) 4_575 .

loop_
_geom_bond_atom_site_label_1
_geom_bond_atom_site_label_2
_geom_bond_distance
_geom_bond_site_symmetry_2
Ca1 O29 2.335(8) .
Ca1 O29 2.335(8) 9_675
Ca1 O2 2.361(3) .
Ca1 O2 2.361(3) 9_675
Ca1 O39 2.391(6) .
Ca1 O39 2.391(6) 12_655
Ca1 O39 2.391(6) 4_575
Ca1 O39 2.391(6) 9_675
Ca1 O3 2.394(2) 9_675
Ca1 O3 2.394(2) 12_655
Ca1 O3 2.394(2) 4_575
Ca1 O3 2.394(2) .
Si1 Si29 2.291(4) .
Si1 Si2 2.2971(14) .
Si1 Si3 2.2991(11) 12_655
Si1 Si3 2.2991(11) .
Si1 Si39 2.314(3) 12_655
Si1 Si39 2.314(3) .
Si2 O2 1.705(3) .
Si2 C21 1.861(7) 12_655
Si2 C21 1.861(7) .
Si2 Si39 2.079(3) 12_655
Si2 C319 2.22(2) 12_655
Si3 O3 1.704(2) .
Si3 C32 1.872(6) .
Si3 C31 1.874(6) .
O2 C20 1.460(6) .
O3 C30 1.432(5) .
C20 C209 0.837(16) 9_675
C30 C309 0.853(18) 4_575
Si29 O29 1.702(10) .
Si29 C219 1.88(2) 12_655
Si29 C219 1.88(2) .
Si29 Si3 2.105(2) 12_655
Si29 C32 2.181(6) 12_655
Si39 O39 1.699(7) .
Si39 C329 1.83(2) .
Si39 C319 1.92(3) .
O29 C209 1.41(2) .
O39 C309 1.44(2) .
C209 C20 0.837(16) 9_675
C309 C30 0.853(18) 4_575
